data_1533198
loop_
_publ_author_name
'Galez, P.'
'le Roy, J.'
'Bertrand, C.'
'Suard, E.'

_publ_section_title
;
 Neutron powder diffraction study of the Nd (Ba1-x Ndx)2 Cu3 O7+d solid
 solution
;
_journal_name_full 'Solid State Communications'
_journal_page_first 89
_journal_page_last 94
_journal_volume 125
_journal_year 2003
_chemical_formula_sum 'Ba Cu3 Nd2 O7.33'
_chemical_name_systematic 'Nd2 Ba Cu3 O7.33'
_space_group_IT_number 65
_symmetry_space_group_name_Hall '-C 2 2'
_symmetry_space_group_name_H-M 'C m m m'
_cell_angle_alpha 90
_cell_angle_beta 90
_cell_angle_gamma 90
_cell_formula_units_Z 4
_cell_length_a 7.7687
_cell_length_b 22.959
_cell_length_c 3.8535
_cell_volume 687.316
_citation_journal_id_ASTM SSCOA4
_cod_data_source_file Galez_SSCOA4_2003_891.cif
_cod_data_source_block Ba1Cu3Nd2O7.33
_cod_original_cell_volume 687.3163
_cod_original_formula_sum 'Ba1 Cu3 Nd2 O7.33'
_cod_database_code 1533198

loop_
_symmetry_equiv_pos_as_xyz
x,y,z
-x,-y,z
x,-y,-z
-x,y,-z
-x,-y,-z
x,y,-z
-x,y,z
x,-y,z
x+1/2,y+1/2,z
-x+1/2,-y+1/2,z
x+1/2,-y+1/2,-z
-x+1/2,y+1/2,-z
-x+1/2,-y+1/2,-z
x+1/2,y+1/2,-z
-x+1/2,y+1/2,z
x+1/2,-y+1/2,z

loop_
_atom_site_label
_atom_site_type_symbol
_atom_site_fract_x
_atom_site_fract_y
_atom_site_fract_z
_atom_site_occupancy
_atom_site_U_iso_or_equiv
Ba1 Ba+2 0.5 0.0845 0.5 1 0.0
Nd1 Nd+3 0 0.0948 0.5 1 0.0
O2 O-2 0.195 0 0.5 0.63 0.0
Cu2 Cu+2 0.25 0.175 0 1 0.0
Cu1 Cu+2 0.216 0 0 1 0.0
O7 O-2 0 0 0.34 0.23 0.0
Nd2 Nd+3 0.5 0.2468 0.5 1 0.0
O3 O-2 0.2044 0.0807 0 1 0.0
O1 O-2 0.459 0 0 0.47 0.0
O5 O-2 0.5 0.1802 0 1 0.0
O6 O-2 0.243 0.1828 0.5 1 0.0
O4 O-2 0 0.1871 0 1 0.0
